data_1502811
loop_
_publ_author_name
'Lin, Sheng'
'Shen, Yun-Heng'
'Zhang, Zhong-Xiao'
'Li, Hui-Liang'
'Shan, Lei'
'Liu, Run-Hui'
'Xu, Xi-Ke'
'Zhang, Wei-Dong'

_publ_section_title
;
 Revision of the Structures of 1,5-Dihydroxy-3,8-epoxyvalechlorine,
 Volvaltrate B, and Valeriotetrate C fromValeriana jatamansiandV.
 officinalis
;
_journal_issue 10
_journal_name_full 'Journal of Natural Products'
_journal_page_first 1723
_journal_paper_doi 10.1021/np100426j
_journal_volume 73
_journal_year 2010
_chemical_formula_sum 'C14 H19 Cl O6'
_chemical_formula_weight 318.74
_chemical_name_systematic
; 
 ? 
;
_space_group_IT_number 19
_symmetry_cell_setting orthorhombic
_symmetry_space_group_name_Hall 'P 2ac 2ab'
_symmetry_space_group_name_H-M 'P 21 21 21'
_atom_sites_solution_hydrogens geom
_atom_sites_solution_primary direct
_atom_sites_solution_secondary difmap
_audit_creation_method SHELXL-97
_cell_angle_alpha 90.00
_cell_angle_beta 90.00
_cell_angle_gamma 90.00
_cell_formula_units_Z 4
_cell_length_a 9.547(4)
_cell_length_b 12.328(5)
_cell_length_c 13.064(5)
_cell_measurement_reflns_used 1002
_cell_measurement_temperature 293(2)
_cell_measurement_theta_max 24.689
_cell_measurement_theta_min 3.116
_cell_volume 1537.6(11)
_computing_cell_refinement 'Bruker SMART'
_computing_data_collection 'Bruker SMART'
_computing_data_reduction 'Bruker SHELXTL'
_computing_molecular_graphics 'Bruker SHELXTL'
_computing_publication_material 'Bruker SHELXTL'
_computing_structure_refinement 'SHELXL-97 (Sheldrick, 1997)'
_computing_structure_solution 'SHELXS-97 (Sheldrick, 1990)'
_diffrn_ambient_temperature 293(2)
_diffrn_measured_fraction_theta_full 1.000
_diffrn_measured_fraction_theta_max 1.000
_diffrn_measurement_device_type 'CCD area detector'
_diffrn_measurement_method 'phi and omega scans'
_diffrn_radiation_monochromator graphite
_diffrn_radiation_source 'fine-focus sealed tube'
_diffrn_radiation_type MoK\a
_diffrn_radiation_wavelength 0.71073
_diffrn_reflns_av_R_equivalents 0.0395
_diffrn_reflns_av_sigmaI/netI 0.0391
_diffrn_reflns_limit_h_max 11
_diffrn_reflns_limit_h_min -9
_diffrn_reflns_limit_k_max 13
_diffrn_reflns_limit_k_min -14
_diffrn_reflns_limit_l_max 15
_diffrn_reflns_limit_l_min -15
_diffrn_reflns_number 6370
_diffrn_reflns_theta_full 24.99
_diffrn_reflns_theta_max 24.99
_diffrn_reflns_theta_min 2.27
_exptl_absorpt_coefficient_mu 0.272
_exptl_absorpt_correction_T_max 0.9786
_exptl_absorpt_correction_T_min 0.9476
_exptl_absorpt_correction_type multi-scan
_exptl_absorpt_process_details sadabs
_exptl_crystal_colour colorless
_exptl_crystal_density_diffrn 1.377
_exptl_crystal_density_method 'not measured'
_exptl_crystal_description block
_exptl_crystal_F_000 672
_exptl_crystal_size_max 0.20
_exptl_crystal_size_mid 0.10
_exptl_crystal_size_min 0.08
_refine_diff_density_max 0.160
_refine_diff_density_min -0.242
_refine_diff_density_rms 0.057
_refine_ls_abs_structure_details 'Flack H D (1983), Acta Cryst. A39, 876-881'
_refine_ls_abs_structure_Flack 0.05(7)
_refine_ls_extinction_method none
_refine_ls_goodness_of_fit_ref 0.989
_refine_ls_hydrogen_treatment constr
_refine_ls_matrix_type full
_refine_ls_number_parameters 190
_refine_ls_number_reflns 2718
_refine_ls_number_restraints 0
_refine_ls_restrained_S_all 0.989
_refine_ls_R_factor_all 0.0424
_refine_ls_R_factor_gt 0.0376
_refine_ls_shift/su_max 0.000
_refine_ls_shift/su_mean 0.000
_refine_ls_structure_factor_coef Fsqd
_refine_ls_weighting_details 'calc w=1/[\s^2^(Fo^2^)+(0.0587P)^2^+0.0000P] where P=(Fo^2^+2Fc^2^)/3'
_refine_ls_weighting_scheme calc
_refine_ls_wR_factor_gt 0.0882
_refine_ls_wR_factor_ref 0.0905
_reflns_number_gt 2361
_reflns_number_total 2718
_reflns_threshold_expression >2sigma(I)
_cod_data_source_file np100426j_si_001.cif
_cod_data_source_block f80904b
_cod_depositor_comments
;
The following automatic conversions were performed:

'_symmetry_cell_setting' value 'Orthorhombic' changed to
'orthorhombic' according to
/home/saulius/struct/CIF-dictionaries/cif_core.dic dictionary named
'cif_core.dic' version 2.4.2 from 2011-04-26.

Automatic conversion script
Id: cif_fix_values 1715 2011-07-08 13:25:40Z adriana 
;
_cod_original_cell_volume 1537.6(10)
_cod_original_sg_symbol_H-M P2(1)2(1)2(1)
_cod_database_code 1502811

loop_
_symmetry_equiv_pos_as_xyz
'x, y, z'
'-x+1/2, -y, z+1/2'
'-x, y+1/2, -z+1/2'
'x+1/2, -y+1/2, -z'

loop_
_atom_site_label
_atom_site_type_symbol
_atom_site_fract_x
_atom_site_fract_y
_atom_site_fract_z
_atom_site_U_iso_or_equiv
_atom_site_adp_type
_atom_site_occupancy
_atom_site_symmetry_multiplicity
_atom_site_calc_flag
_atom_site_refinement_flags
Cl1 Cl 0.67189(7) 0.06665(5) 0.38347(5) 0.0740(2) Uani 1 1 d .
O1 O 0.34653(18) -0.18179(10) 0.49553(11) 0.0578(4) Uani 1 1 d .
O2 O 0.46344(16) -0.15090(11) 0.64727(12) 0.0561(4) Uani 1 1 d .
O3 O 0.18003(18) 0.05103(15) 0.71200(11) 0.0640(4) Uani 1 1 d .
H3B H 0.1230 0.0798 0.6737 0.096 Uiso 1 1 calc R
O4 O 0.58021(15) 0.00760(11) 0.60220(10) 0.0461(3) Uani 1 1 d .
O5 O 0.37409(15) 0.19746(10) 0.45308(11) 0.0468(3) Uani 1 1 d .
O6 O 0.50613(19) 0.34524(13) 0.43658(14) 0.0687(5) Uani 1 1 d .
C1 C 0.3387(3) -0.12771(15) 0.58852(15) 0.0474(5) Uani 1 1 d .
H1A H 0.2553 -0.1509 0.6263 0.057 Uiso 1 1 calc R
C3 C 0.5255(2) -0.05506(17) 0.68470(15) 0.0482(5) Uani 1 1 d .
H3A H 0.6022 -0.0744 0.7310 0.058 Uiso 1 1 calc R
C4 C 0.4203(2) 0.00995(16) 0.74218(15) 0.0472(5) Uani 1 1 d .
C5 C 0.3155(2) 0.05784(16) 0.66812(14) 0.0459(5) Uani 1 1 d .
C6 C 0.3586(3) 0.17330(16) 0.63686(15) 0.0543(6) Uani 1 1 d .
H6A H 0.2765 0.2166 0.6212 0.065 Uiso 1 1 calc R
H6B H 0.4099 0.2082 0.6918 0.065 Uiso 1 1 calc R
C7 C 0.4513(2) 0.16158(15) 0.54207(15) 0.0426(5) Uani 1 1 d .
H7A H 0.5404 0.2002 0.5496 0.051 Uiso 1 1 calc R
C8 C 0.4725(2) 0.03920(15) 0.52983(13) 0.0388(4) Uani 1 1 d .
C9 C 0.3331(2) -0.00723(14) 0.56855(14) 0.0392(4) Uani 1 1 d .
H9A H 0.2573 0.0099 0.5205 0.047 Uiso 1 1 calc R
C10 C 0.5145(2) 0.00101(16) 0.42457(15) 0.0475(5) Uani 1 1 d .
H10A H 0.4398 0.0166 0.3765 0.057 Uiso 1 1 calc R
H10B H 0.5289 -0.0769 0.4257 0.057 Uiso 1 1 calc R
C11 C 0.4188(3) 0.0232(2) 0.84102(18) 0.0715(7) Uani 1 1 d .
H11A H 0.4872 -0.0094 0.8813 0.086 Uiso 1 1 calc R
H11B H 0.3493 0.0652 0.8713 0.086 Uiso 1 1 calc R
C1" C 0.4137(2) 0.28789(16) 0.40587(16) 0.0452(5) Uani 1 1 d .
C2" C 0.3298(3) 0.30757(19) 0.31218(17) 0.0655(6) Uani 1 1 d .
H2"A H 0.3613 0.3730 0.2797 0.098 Uiso 1 1 calc R
H2"B H 0.2328 0.3148 0.3303 0.098 Uiso 1 1 calc R
H2"C H 0.3410 0.2477 0.2659 0.098 Uiso 1 1 calc R
C1' C 0.3262(4) -0.29625(18) 0.5025(2) 0.0806(8) Uani 1 1 d .
H1'A H 0.2271 -0.3121 0.5091 0.097 Uiso 1 1 calc R
H1'B H 0.3737 -0.3241 0.5627 0.097 Uiso 1 1 calc R
C2' C 0.3818(4) -0.3484(3) 0.4110(3) 0.1089(12) Uani 1 1 d .
H2'A H 0.3676 -0.4254 0.4155 0.163 Uiso 1 1 calc R
H2'B H 0.4801 -0.3334 0.4054 0.163 Uiso 1 1 calc R
H2'C H 0.3342 -0.3209 0.3517 0.163 Uiso 1 1 calc R

loop_
_atom_site_aniso_label
_atom_site_aniso_U_11
_atom_site_aniso_U_22
_atom_site_aniso_U_33
_atom_site_aniso_U_23
_atom_site_aniso_U_13
_atom_site_aniso_U_12
Cl1 0.0712(4) 0.0725(4) 0.0784(4) -0.0046(3) 0.0351(4) -0.0157(3)
O1 0.0760(11) 0.0395(7) 0.0580(8) 0.0024(6) -0.0057(9) -0.0129(7)
O2 0.0597(10) 0.0444(8) 0.0643(9) 0.0092(7) -0.0150(8) 0.0054(7)
O3 0.0462(9) 0.0912(11) 0.0545(8) 0.0163(8) 0.0128(7) 0.0171(9)
O4 0.0361(8) 0.0536(7) 0.0486(7) 0.0049(6) -0.0048(6) 0.0032(6)
O5 0.0470(8) 0.0433(7) 0.0502(7) 0.0091(6) -0.0061(7) -0.0060(6)
O6 0.0719(12) 0.0575(9) 0.0766(11) 0.0173(8) -0.0034(10) -0.0222(9)
C1 0.0459(12) 0.0455(10) 0.0508(11) 0.0085(9) -0.0066(10) -0.0059(9)
C3 0.0440(12) 0.0541(12) 0.0464(11) 0.0079(9) -0.0107(9) 0.0045(10)
C4 0.0473(12) 0.0515(11) 0.0429(11) 0.0064(8) -0.0039(10) -0.0008(10)
C5 0.0407(11) 0.0565(11) 0.0406(10) 0.0069(9) 0.0058(9) 0.0063(10)
C6 0.0677(15) 0.0475(11) 0.0477(11) -0.0036(9) 0.0004(11) 0.0112(10)
C7 0.0445(12) 0.0432(10) 0.0402(9) 0.0025(8) -0.0056(9) -0.0041(9)
C8 0.0371(11) 0.0408(10) 0.0385(9) 0.0055(7) -0.0038(8) -0.0007(8)
C9 0.0323(10) 0.0462(9) 0.0392(9) 0.0091(8) -0.0045(9) -0.0018(9)
C10 0.0473(13) 0.0456(10) 0.0495(11) 0.0014(9) 0.0063(10) -0.0045(9)
C11 0.0722(17) 0.0955(19) 0.0468(12) 0.0075(12) -0.0034(13) 0.0070(14)
C1" 0.0481(12) 0.0414(10) 0.0461(11) 0.0047(8) 0.0111(10) 0.0029(10)
C2" 0.0769(18) 0.0667(14) 0.0530(12) 0.0136(11) -0.0012(13) 0.0091(14)
C1' 0.101(2) 0.0444(12) 0.0964(19) 0.0019(13) -0.002(2) -0.0158(14)
C2' 0.115(3) 0.0702(17) 0.142(3) -0.0355(19) 0.026(2) -0.0193(19)

loop_
_atom_type_symbol
_atom_type_description
_atom_type_scat_dispersion_real
_atom_type_scat_dispersion_imag
_atom_type_scat_source
C C 0.0033 0.0016 'International Tables Vol C Tables 4.2.6.8 and 6.1.1.4'
H H 0.0000 0.0000 'International Tables Vol C Tables 4.2.6.8 and 6.1.1.4'
O O 0.0106 0.0060 'International Tables Vol C Tables 4.2.6.8 and 6.1.1.4'
Cl Cl 0.1484 0.1585 'International Tables Vol C Tables 4.2.6.8 and 6.1.1.4'

loop_
_geom_angle_atom_site_label_1
_geom_angle_atom_site_label_2
_geom_angle_atom_site_label_3
_geom_angle
C1 O1 C1' 114.29(17)
C3 O2 C1 111.38(15)
C5 O3 H3B 109.5
C3 O4 C8 112.24(15)
C1" O5 C7 119.00(16)
O1 C1 O2 109.01(18)
O1 C1 C9 108.87(15)
O2 C1 C9 108.43(17)
O1 C1 H1A 110.2
O2 C1 H1A 110.2
C9 C1 H1A 110.2
O2 C3 O4 110.25(16)
O2 C3 C4 110.08(18)
O4 C3 C4 109.71(17)
O2 C3 H3A 108.9
O4 C3 H3A 108.9
C4 C3 H3A 108.9
C11 C4 C3 125.2(2)
C11 C4 C5 125.3(2)
C3 C4 C5 109.51(16)
O3 C5 C4 108.80(15)
O3 C5 C9 114.28(18)
C4 C5 C9 105.38(16)
O3 C5 C6 114.02(17)
C4 C5 C6 110.73(18)
C9 C5 C6 103.24(15)
C7 C6 C5 106.43(15)
C7 C6 H6A 110.4
C5 C6 H6A 110.4
C7 C6 H6B 110.4
C5 C6 H6B 110.4
H6A C6 H6B 108.6
O5 C7 C6 109.09(16)
O5 C7 C8 106.55(15)
C6 C7 C8 104.73(15)
O5 C7 H7A 112.0
C6 C7 H7A 112.0
C8 C7 H7A 112.0
O4 C8 C10 108.79(16)
O4 C8 C7 106.87(15)
C10 C8 C7 115.99(15)
O4 C8 C9 107.46(14)
C10 C8 C9 114.52(17)
C7 C8 C9 102.63(15)
C1 C9 C8 113.14(18)
C1 C9 C5 111.79(16)
C8 C9 C5 100.32(15)
C1 C9 H9A 110.4
C8 C9 H9A 110.4
C5 C9 H9A 110.4
C8 C10 Cl1 110.85(15)
C8 C10 H10A 109.5
Cl1 C10 H10A 109.5
C8 C10 H10B 109.5
Cl1 C10 H10B 109.5
H10A C10 H10B 108.1
C4 C11 H11A 120.0
C4 C11 H11B 120.0
H11A C11 H11B 120.0
O6 C1" O5 123.2(2)
O6 C1" C2" 125.2(2)
O5 C1" C2" 111.52(19)
C1" C2" H2"A 109.5
C1" C2" H2"B 109.5
H2"A C2" H2"B 109.5
C1" C2" H2"C 109.5
H2"A C2" H2"C 109.5
H2"B C2" H2"C 109.5
O1 C1' C2' 109.5(2)
O1 C1' H1'A 109.8
C2' C1' H1'A 109.8
O1 C1' H1'B 109.8
C2' C1' H1'B 109.8
H1'A C1' H1'B 108.2
C1' C2' H2'A 109.5
C1' C2' H2'B 109.5
H2'A C2' H2'B 109.5
C1' C2' H2'C 109.5
H2'A C2' H2'C 109.5
H2'B C2' H2'C 109.5

loop_
_geom_bond_atom_site_label_1
_geom_bond_atom_site_label_2
_geom_bond_distance
Cl1 C10 1.789(2)
O1 C1 1.388(2)
O1 C1' 1.427(2)
O2 C3 1.409(3)
O2 C1 1.445(3)
O3 C5 1.417(3)
O3 H3B 0.8200
O4 C3 1.425(2)
O4 C8 1.450(2)
O5 C1" 1.329(2)
O5 C7 1.446(2)
O6 C1" 1.200(3)
C1 C9 1.509(3)
C1 H1A 0.9800
C3 C4 1.488(3)
C3 H3A 0.9800
C4 C11 1.301(3)
C4 C5 1.512(3)
C5 C9 1.537(3)
C5 C6 1.537(3)
C6 C7 1.529(3)
C6 H6A 0.9700
C6 H6B 0.9700
C7 C8 1.531(3)
C7 H7A 0.9800
C8 C10 1.508(3)
C8 C9 1.535(3)
C9 H9A 0.9800
C10 H10A 0.9700
C10 H10B 0.9700
C11 H11A 0.9300
C11 H11B 0.9300
C1" C2" 1.483(3)
C2" H2"A 0.9600
C2" H2"B 0.9600
C2" H2"C 0.9600
C1' C2' 1.458(4)
C1' H1'A 0.9700
C1' H1'B 0.9700
C2' H2'A 0.9600
C2' H2'B 0.9600
C2' H2'C 0.9600

loop_
_cod_related_entry_id
_cod_related_entry_database
_cod_related_entry_code
1 ChemSpider 26363701
